data_4080453
loop_
_publ_author_name
'Chong, Eugene'
'Qayyum, Sadaf'
'Schafer, Laurel L.'
'Kempe, Rhett'

_publ_section_title
;
 2-Aminopyridinate Titanium Complexes for the Catalytic Hydroamination of
 Primary Aminoalkenes
;
_journal_issue 6
_journal_name_full Organometallics
_journal_page_first 1858
_journal_paper_doi 10.1021/om3012695
_journal_volume 32
_journal_year 2013
_chemical_formula_moiety 'C29 H43 N5 Ti'
_chemical_formula_sum 'C29 H43 N5 Ti'
_chemical_formula_weight 509.55
_chemical_name_systematic
;
 ?
;
_space_group_IT_number 4
_symmetry_cell_setting monoclinic
_symmetry_space_group_name_Hall 'P 2yb'
_symmetry_space_group_name_H-M 'P 1 21 1'
_atom_sites_solution_hydrogens geom
_atom_sites_solution_primary direct
_atom_sites_solution_secondary difmap
_audit_creation_method SHELXL-97
_cell_angle_alpha 90.00
_cell_angle_beta 107.040(1)
_cell_angle_gamma 90.00
_cell_formula_units_Z 2
_cell_length_a 10.7276(2)
_cell_length_b 8.5789(2)
_cell_length_c 16.3989(4)
_cell_measurement_reflns_used 7884
_cell_measurement_temperature 100(2)
_cell_measurement_theta_max 29.964
_cell_measurement_theta_min 2.598
_cell_volume 1442.95(6)
_computing_structure_refinement 'SHELXL-97 (Sheldrick, 2008)'
_diffrn_ambient_temperature 100(2)
_diffrn_measured_fraction_theta_full 0.990
_diffrn_measured_fraction_theta_max 0.990
_diffrn_measurement_device_type 'Bruker X8 APEX II'
_diffrn_measurement_method 'area detector'
_diffrn_radiation_monochromator graphite
_diffrn_radiation_source 'fine-focus sealed tube'
_diffrn_radiation_type MoK\a
_diffrn_radiation_wavelength 0.71073
_diffrn_reflns_av_R_equivalents 0.0337
_diffrn_reflns_av_sigmaI/netI 0.0652
_diffrn_reflns_limit_h_max 15
_diffrn_reflns_limit_h_min -15
_diffrn_reflns_limit_k_max 9
_diffrn_reflns_limit_k_min -12
_diffrn_reflns_limit_l_max 22
_diffrn_reflns_limit_l_min -23
_diffrn_reflns_number 16131
_diffrn_reflns_theta_full 30.02
_diffrn_reflns_theta_max 30.02
_diffrn_reflns_theta_min 1.99
_exptl_absorpt_coefficient_mu 0.321
_exptl_absorpt_correction_T_max 0.9469
_exptl_absorpt_correction_T_min 0.8757
_exptl_absorpt_correction_type multi-scan
_exptl_absorpt_process_details 'SADABS (Sheldrick, 2008)'
_exptl_crystal_colour yellow
_exptl_crystal_density_diffrn 1.173
_exptl_crystal_density_method 'not measured'
_exptl_crystal_description plate
_exptl_crystal_F_000 548
_exptl_crystal_size_max 0.43
_exptl_crystal_size_mid 0.35
_exptl_crystal_size_min 0.17
_refine_diff_density_max 0.408
_refine_diff_density_min -0.240
_refine_diff_density_rms 0.053
_refine_ls_abs_structure_details 'Flack H D (1983), Acta Cryst. A39, 876-881'
_refine_ls_abs_structure_Flack 0.003(17)
_refine_ls_extinction_method none
_refine_ls_goodness_of_fit_ref 1.004
_refine_ls_hydrogen_treatment constr
_refine_ls_matrix_type full
_refine_ls_number_parameters 328
_refine_ls_number_reflns 7618
_refine_ls_number_restraints 1
_refine_ls_restrained_S_all 1.004
_refine_ls_R_factor_all 0.0556
_refine_ls_R_factor_gt 0.0417
_refine_ls_shift/su_max 0.002
_refine_ls_shift/su_mean 0.000
_refine_ls_structure_factor_coef Fsqd
_refine_ls_weighting_details 'calc w=1/[\s^2^(Fo^2^)+(0.0402P)^2^+0.0000P] where P=(Fo^2^+2Fc^2^)/3'
_refine_ls_weighting_scheme calc
_refine_ls_wR_factor_gt 0.0829
_refine_ls_wR_factor_ref 0.0879
_reflns_number_gt 6384
_reflns_number_total 7618
_reflns_threshold_expression >2\s(I)
_cod_data_source_file om3012695_si_002.cif
_cod_data_source_block ls313
_cod_original_cell_volume 1442.96(7)
_cod_original_sg_symbol_H-M 'P 21'
_cod_database_code 4080453

loop_
_symmetry_equiv_pos_as_xyz
'x, y, z'
'-x, y+1/2, -z'

loop_
_atom_site_label
_atom_site_type_symbol
_atom_site_fract_x
_atom_site_fract_y
_atom_site_fract_z
_atom_site_U_iso_or_equiv
_atom_site_adp_type
_atom_site_occupancy
_atom_site_symmetry_multiplicity
_atom_site_calc_flag
_atom_site_refinement_flags
Ti1 Ti 0.65691(3) 0.30355(4) 0.827088(19) 0.01395(8) Uani 1 1 d .
N2 N 0.47903(15) 0.36712(19) 0.69920(10) 0.0169(3) Uani 1 1 d .
N5 N 0.82101(15) 0.21437(19) 0.88623(10) 0.0185(3) Uani 1 1 d .
N1 N 0.66443(15) 0.23948(19) 0.70788(10) 0.0178(4) Uani 1 1 d .
N3 N 0.68713(15) 0.51246(19) 0.86949(10) 0.0183(3) Uani 1 1 d .
C1 C 0.54851(17) 0.2869(3) 0.65536(11) 0.0178(4) Uani 1 1 d .
N4 N 0.55383(15) 0.19701(19) 0.88518(10) 0.0181(3) Uani 1 1 d .
C13 C 0.80351(18) 0.0378(2) 0.67400(12) 0.0181(4) Uani 1 1 d .
C14 C 0.90346(19) -0.0037(3) 0.63928(13) 0.0204(4) Uani 1 1 d .
H14 H 0.9300 -0.1096 0.6409 0.025 Uiso 1 1 calc R
C15 C 0.96449(18) 0.1070(3) 0.60248(12) 0.0201(4) Uani 1 1 d .
C16 C 0.92708(19) 0.2619(3) 0.60320(13) 0.0233(5) Uani 1 1 d .
H16 H 0.9704 0.3392 0.5801 0.028 Uiso 1 1 calc R
C2 C 0.4979(2) 0.2592(2) 0.56697(13) 0.0252(5) Uani 1 1 d .
H2 H 0.5464 0.2019 0.5371 0.030 Uiso 1 1 calc R
C18 C 0.23392(18) 0.2929(3) 0.77838(13) 0.0263(4) Uani 1 1 d .
H18A H 0.2161 0.2735 0.8328 0.039 Uiso 1 1 calc R
H18B H 0.3189 0.2485 0.7802 0.039 Uiso 1 1 calc R
H18C H 0.1658 0.2441 0.7321 0.039 Uiso 1 1 calc R
C29 C 0.93824(18) 0.2663(3) 0.86607(13) 0.0259(5) Uani 1 1 d .
H29A H 1.0024 0.3035 0.9181 0.039 Uiso 1 1 calc R
H29B H 0.9158 0.3511 0.8243 0.039 Uiso 1 1 calc R
H29C H 0.9752 0.1790 0.8423 0.039 Uiso 1 1 calc R
C17 C 0.82798(17) 0.3066(3) 0.63684(11) 0.0212(4) Uani 1 1 d .
C6 C 0.29331(18) 0.5281(2) 0.70418(12) 0.0186(4) Uani 1 1 d .
C5 C 0.36119(18) 0.4265(2) 0.65637(13) 0.0195(4) Uani 1 1 d .
C3 C 0.37662(19) 0.3173(3) 0.52522(12) 0.0274(5) Uani 1 1 d .
H3 H 0.3400 0.2994 0.4658 0.033 Uiso 1 1 calc R
C28 C 0.8517(2) 0.0894(3) 0.94860(14) 0.0264(5) Uani 1 1 d .
H28A H 0.8852 -0.0005 0.9247 0.040 Uiso 1 1 calc R
H28B H 0.7727 0.0592 0.9631 0.040 Uiso 1 1 calc R
H28C H 0.9179 0.1252 1.0001 0.040 Uiso 1 1 calc R
C20 C 0.3518(2) 0.7625(3) 0.62674(14) 0.0272(5) Uani 1 1 d .
H20A H 0.4363 0.7129 0.6326 0.041 Uiso 1 1 calc R
H20B H 0.3646 0.8742 0.6386 0.041 Uiso 1 1 calc R
H20C H 0.2948 0.7474 0.5685 0.041 Uiso 1 1 calc R
C11 C 0.28974(18) 0.6898(3) 0.68917(13) 0.0220(4) Uani 1 1 d .
C10 C 0.22994(17) 0.7854(3) 0.73503(12) 0.0234(5) Uani 1 1 d .
H10 H 0.2280 0.8948 0.7255 0.028 Uiso 1 1 calc R
C12 C 0.76464(18) 0.1926(2) 0.67149(12) 0.0179(4) Uani 1 1 d .
C4 C 0.3073(2) 0.4023(3) 0.56975(14) 0.0268(5) Uani 1 1 d .
H4 H 0.2237 0.4433 0.5409 0.032 Uiso 1 1 calc R
C27 C 0.5099(2) 0.0385(2) 0.86136(14) 0.0273(5) Uani 1 1 d .
H27A H 0.5584 -0.0338 0.9056 0.041 Uiso 1 1 calc R
H27B H 0.5251 0.0121 0.8069 0.041 Uiso 1 1 calc R
H27C H 0.4166 0.0305 0.8555 0.041 Uiso 1 1 calc R
C24 C 0.5975(2) 0.6399(3) 0.83694(14) 0.0285(5) Uani 1 1 d .
H24A H 0.5580 0.6734 0.8809 0.043 Uiso 1 1 calc R
H24B H 0.5290 0.6051 0.7863 0.043 Uiso 1 1 calc R
H24C H 0.6450 0.7273 0.8216 0.043 Uiso 1 1 calc R
C7 C 0.23534(19) 0.4655(3) 0.76313(13) 0.0223(4) Uani 1 1 d .
C21 C 0.7395(2) -0.0835(3) 0.71441(15) 0.0256(5) Uani 1 1 d .
H21A H 0.7569 -0.0604 0.7752 0.038 Uiso 1 1 calc R
H21B H 0.7747 -0.1865 0.7076 0.038 Uiso 1 1 calc R
H21C H 0.6452 -0.0828 0.6867 0.038 Uiso 1 1 calc R
C8 C 0.17590(19) 0.5665(3) 0.80703(13) 0.0244(5) Uani 1 1 d .
H8 H 0.1362 0.5244 0.8469 0.029 Uiso 1 1 calc R
C22 C 1.0700(2) 0.0618(3) 0.56223(15) 0.0306(5) Uani 1 1 d .
H22A H 1.0459 0.0987 0.5031 0.046 Uiso 1 1 calc R
H22B H 1.0795 -0.0518 0.5632 0.046 Uiso 1 1 calc R
H22C H 1.1529 0.1095 0.5944 0.046 Uiso 1 1 calc R
C26 C 0.5286(2) 0.2449(3) 0.96346(14) 0.0306(5) Uani 1 1 d .
H26A H 0.4349 0.2376 0.9567 0.046 Uiso 1 1 calc R
H26B H 0.5575 0.3528 0.9765 0.046 Uiso 1 1 calc R
H26C H 0.5763 0.1768 1.0102 0.046 Uiso 1 1 calc R
C23 C 0.7911(3) 0.4774(3) 0.63718(17) 0.0363(6) Uani 1 1 d .
H23A H 0.8623 0.5421 0.6298 0.054 Uiso 1 1 calc R
H23B H 0.7755 0.5029 0.6916 0.054 Uiso 1 1 calc R
H23C H 0.7118 0.4973 0.5904 0.054 Uiso 1 1 calc R
C25 C 0.7926(2) 0.5686(3) 0.94072(17) 0.0442(7) Uani 1 1 d .
H25A H 0.8397 0.6516 0.9212 0.066 Uiso 1 1 calc R
H25B H 0.8526 0.4826 0.9641 0.066 Uiso 1 1 calc R
H25C H 0.7569 0.6095 0.9850 0.066 Uiso 1 1 calc R
C9 C 0.1728(2) 0.7260(3) 0.79452(14) 0.0268(5) Uani 1 1 d .
C19 C 0.1112(2) 0.8344(3) 0.84474(15) 0.0393(7) Uani 1 1 d .
H19A H 0.0266 0.7924 0.8454 0.059 Uiso 1 1 calc R
H19B H 0.0988 0.9376 0.8179 0.059 Uiso 1 1 calc R
H19C H 0.1684 0.8434 0.9033 0.059 Uiso 1 1 calc R

loop_
_atom_site_aniso_label
_atom_site_aniso_U_11
_atom_site_aniso_U_22
_atom_site_aniso_U_33
_atom_site_aniso_U_23
_atom_site_aniso_U_13
_atom_site_aniso_U_12
Ti1 0.01455(14) 0.01343(16) 0.01437(15) -0.00040(16) 0.00502(11) 0.00065(15)
N2 0.0158(8) 0.0180(9) 0.0171(8) 0.0005(6) 0.0053(7) 0.0008(6)
N5 0.0162(8) 0.0201(9) 0.0190(8) 0.0002(7) 0.0047(7) 0.0024(7)
N1 0.0155(8) 0.0217(9) 0.0166(8) 0.0014(6) 0.0053(7) 0.0058(6)
N3 0.0174(8) 0.0149(9) 0.0213(9) -0.0007(7) 0.0037(7) -0.0009(7)
C1 0.0183(8) 0.0194(11) 0.0162(8) -0.0011(9) 0.0057(7) 0.0004(9)
N4 0.0188(8) 0.0183(9) 0.0179(8) 0.0013(7) 0.0066(7) 0.0002(7)
C13 0.0176(9) 0.0205(11) 0.0157(9) -0.0033(8) 0.0043(8) -0.0004(8)
C14 0.0194(10) 0.0202(11) 0.0201(10) -0.0050(8) 0.0033(8) 0.0039(8)
C15 0.0186(9) 0.0260(11) 0.0158(9) -0.0046(8) 0.0051(8) 0.0031(8)
C16 0.0238(10) 0.0292(14) 0.0187(10) 0.0048(8) 0.0091(8) 0.0014(8)
C2 0.0261(10) 0.0321(14) 0.0190(10) -0.0032(8) 0.0090(9) 0.0071(8)
C18 0.0214(9) 0.0293(12) 0.0284(10) 0.0027(11) 0.0077(8) -0.0006(11)
C29 0.0159(9) 0.0357(15) 0.0249(11) 0.0014(9) 0.0039(8) 0.0009(8)
C17 0.0237(9) 0.0211(10) 0.0197(9) 0.0055(11) 0.0076(7) 0.0084(11)
C6 0.0131(9) 0.0238(12) 0.0171(9) -0.0024(8) 0.0017(7) 0.0039(8)
C5 0.0159(9) 0.0219(12) 0.0201(10) 0.0009(8) 0.0045(8) 0.0011(8)
C3 0.0276(10) 0.0362(13) 0.0156(9) -0.0010(11) 0.0019(8) 0.0051(11)
C28 0.0224(10) 0.0281(13) 0.0251(11) 0.0054(9) 0.0014(9) 0.0086(9)
C20 0.0245(10) 0.0287(14) 0.0301(11) 0.0053(9) 0.0105(9) 0.0059(9)
C11 0.0162(9) 0.0276(12) 0.0203(10) 0.0017(9) 0.0024(8) 0.0029(8)
C10 0.0203(9) 0.0247(13) 0.0242(9) 0.0007(10) 0.0051(7) 0.0051(10)
C12 0.0188(9) 0.0233(11) 0.0115(9) -0.0013(8) 0.0041(7) 0.0023(8)
C4 0.0184(10) 0.0377(14) 0.0214(11) 0.0010(9) 0.0012(9) 0.0073(9)
C27 0.0312(12) 0.0199(12) 0.0331(12) 0.0041(9) 0.0128(10) -0.0026(9)
C24 0.0301(11) 0.0197(12) 0.0310(12) -0.0063(9) 0.0018(10) 0.0038(9)
C7 0.0156(10) 0.0268(12) 0.0228(11) 0.0015(9) 0.0032(8) 0.0025(8)
C21 0.0299(11) 0.0181(12) 0.0317(13) -0.0052(9) 0.0137(10) -0.0027(9)
C8 0.0185(10) 0.0330(14) 0.0238(11) 0.0027(9) 0.0094(9) 0.0024(9)
C22 0.0285(12) 0.0365(15) 0.0321(12) -0.0068(10) 0.0173(10) 0.0016(10)
C26 0.0305(12) 0.0408(14) 0.0249(11) -0.0027(9) 0.0153(10) -0.0043(10)
C23 0.0467(15) 0.0237(13) 0.0485(16) 0.0101(12) 0.0297(13) 0.0090(11)
C25 0.0382(14) 0.0299(15) 0.0467(16) -0.0129(12) -0.0155(12) 0.0075(11)
C9 0.0226(11) 0.0347(14) 0.0233(11) -0.0028(9) 0.0067(9) 0.0082(9)
C19 0.0482(14) 0.0390(18) 0.0351(13) 0.0003(11) 0.0194(12) 0.0185(12)

loop_
_atom_type_symbol
_atom_type_description
_atom_type_scat_dispersion_real
_atom_type_scat_dispersion_imag
_atom_type_scat_source
C C 0.0033 0.0016 'International Tables Vol C Tables 4.2.6.8 and 6.1.1.4'
H H 0.0000 0.0000 'International Tables Vol C Tables 4.2.6.8 and 6.1.1.4'
N N 0.0061 0.0033 'International Tables Vol C Tables 4.2.6.8 and 6.1.1.4'
Ti Ti 0.2776 0.4457 'International Tables Vol C Tables 4.2.6.8 and 6.1.1.4'

loop_
_geom_angle_atom_site_label_1
_geom_angle_atom_site_label_2
_geom_angle_atom_site_label_3
_geom_angle
N4 Ti1 N5 97.98(7)
N4 Ti1 N3 109.32(7)
N5 Ti1 N3 99.10(7)
N4 Ti1 N1 122.77(7)
N5 Ti1 N1 95.10(7)
N3 Ti1 N1 123.09(7)
N4 Ti1 N2 96.61(6)
N5 Ti1 N2 153.94(6)
N3 Ti1 N2 96.26(6)
N1 Ti1 N2 58.84(6)
N4 Ti1 C1 111.14(7)
N5 Ti1 C1 123.91(6)
N3 Ti1 C1 113.63(7)
N1 Ti1 C1 28.86(6)
N2 Ti1 C1 30.04(5)
C5 N2 C1 119.22(16)
C5 N2 Ti1 154.67(13)
C1 N2 Ti1 85.99(10)
C28 N5 C29 110.62(16)
C28 N5 Ti1 129.85(13)
C29 N5 Ti1 119.42(13)
C1 N1 C12 118.82(15)
C1 N1 Ti1 103.91(11)
C12 N1 Ti1 135.67(13)
C25 N3 C24 108.83(17)
C25 N3 Ti1 127.76(15)
C24 N3 Ti1 123.26(13)
N1 C1 N2 111.04(15)
N1 C1 C2 127.54(17)
N2 C1 C2 121.41(17)
N1 C1 Ti1 47.22(8)
N2 C1 Ti1 63.97(9)
C2 C1 Ti1 172.94(16)
C26 N4 C27 111.94(17)
C26 N4 Ti1 126.73(14)
C27 N4 Ti1 120.48(13)
C12 C13 C14 119.36(19)
C12 C13 C21 120.21(17)
C14 C13 C21 120.43(18)
C15 C14 C13 121.21(19)
C15 C14 H14 119.4
C13 C14 H14 119.4
C14 C15 C16 118.47(17)
C14 C15 C22 121.4(2)
C16 C15 C22 120.12(19)
C17 C16 C15 121.6(2)
C17 C16 H16 119.2
C15 C16 H16 119.2
C3 C2 C1 118.32(18)
C3 C2 H2 120.8
C1 C2 H2 120.8
C7 C18 H18A 109.5
C7 C18 H18B 109.5
H18A C18 H18B 109.5
C7 C18 H18C 109.5
H18A C18 H18C 109.5
H18B C18 H18C 109.5
N5 C29 H29A 109.5
N5 C29 H29B 109.5
H29A C29 H29B 109.5
N5 C29 H29C 109.5
H29A C29 H29C 109.5
H29B C29 H29C 109.5
C16 C17 C12 119.1(2)
C16 C17 C23 119.9(2)
C12 C17 C23 120.93(17)
C7 C6 C11 120.25(18)
C7 C6 C5 121.39(19)
C11 C6 C5 118.36(18)
N2 C5 C4 121.48(18)
N2 C5 C6 118.13(17)
C4 C5 C6 120.29(18)
C2 C3 C4 120.13(18)
C2 C3 H3 119.9
C4 C3 H3 119.9
N5 C28 H28A 109.5
N5 C28 H28B 109.5
H28A C28 H28B 109.5
N5 C28 H28C 109.5
H28A C28 H28C 109.5
H28B C28 H28C 109.5
C11 C20 H20A 109.5
C11 C20 H20B 109.5
H20A C20 H20B 109.5
C11 C20 H20C 109.5
H20A C20 H20C 109.5
H20B C20 H20C 109.5
C10 C11 C6 118.72(19)
C10 C11 C20 119.2(2)
C6 C11 C20 122.06(18)
C11 C10 C9 122.0(2)
C11 C10 H10 119.0
C9 C10 H10 119.0
C13 C12 C17 120.13(17)
C13 C12 N1 120.80(18)
C17 C12 N1 118.99(18)
C5 C4 C3 119.39(19)
C5 C4 H4 120.3
C3 C4 H4 120.3
N4 C27 H27A 109.5
N4 C27 H27B 109.5
H27A C27 H27B 109.5
N4 C27 H27C 109.5
H27A C27 H27C 109.5
H27B C27 H27C 109.5
N3 C24 H24A 109.5
N3 C24 H24B 109.5
H24A C24 H24B 109.5
N3 C24 H24C 109.5
H24A C24 H24C 109.5
H24B C24 H24C 109.5
C8 C7 C6 118.7(2)
C8 C7 C18 119.89(18)
C6 C7 C18 121.40(18)
C13 C21 H21A 109.5
C13 C21 H21B 109.5
H21A C21 H21B 109.5
C13 C21 H21C 109.5
H21A C21 H21C 109.5
H21B C21 H21C 109.5
C9 C8 C7 122.2(2)
C9 C8 H8 118.9
C7 C8 H8 118.9
C15 C22 H22A 109.5
C15 C22 H22B 109.5
H22A C22 H22B 109.5
C15 C22 H22C 109.5
H22A C22 H22C 109.5
H22B C22 H22C 109.5
N4 C26 H26A 109.5
N4 C26 H26B 109.5
H26A C26 H26B 109.5
N4 C26 H26C 109.5
H26A C26 H26C 109.5
H26B C26 H26C 109.5
C17 C23 H23A 109.5
C17 C23 H23B 109.5
H23A C23 H23B 109.5
C17 C23 H23C 109.5
H23A C23 H23C 109.5
H23B C23 H23C 109.5
N3 C25 H25A 109.5
N3 C25 H25B 109.5
H25A C25 H25B 109.5
N3 C25 H25C 109.5
H25A C25 H25C 109.5
H25B C25 H25C 109.5
C8 C9 C10 118.1(2)
C8 C9 C19 121.4(2)
C10 C9 C19 120.5(2)
C9 C19 H19A 109.5
C9 C19 H19B 109.5
H19A C19 H19B 109.5
C9 C19 H19C 109.5
H19A C19 H19C 109.5
H19B C19 H19C 109.5

loop_
_geom_bond_atom_site_label_1
_geom_bond_atom_site_label_2
_geom_bond_distance
Ti1 N4 1.8929(16)
Ti1 N5 1.9037(16)
Ti1 N3 1.9154(17)
Ti1 N1 2.0548(16)
Ti1 N2 2.4478(17)
Ti1 C1 2.7174(18)
N2 C5 1.353(2)
N2 C1 1.364(2)
N5 C28 1.451(3)
N5 C29 1.460(2)
N1 C1 1.351(2)
N1 C12 1.432(2)
N3 C25 1.450(3)
N3 C24 1.450(3)
C1 C2 1.411(3)
N4 C26 1.447(2)
N4 C27 1.454(3)
C13 C12 1.389(3)
C13 C14 1.399(3)
C13 C21 1.503(3)
C14 C15 1.388(3)
C14 H14 0.9500
C15 C16 1.389(3)
C15 C22 1.519(3)
C16 C17 1.388(3)
C16 H16 0.9500
C2 C3 1.373(3)
C2 H2 0.9500
C18 C7 1.502(3)
C18 H18A 0.9800
C18 H18B 0.9800
C18 H18C 0.9800
C29 H29A 0.9800
C29 H29B 0.9800
C29 H29C 0.9800
C17 C12 1.403(3)
C17 C23 1.518(3)
C6 C7 1.401(3)
C6 C11 1.407(3)
C6 C5 1.496(3)
C5 C4 1.384(3)
C3 C4 1.392(3)
C3 H3 0.9500
C28 H28A 0.9800
C28 H28B 0.9800
C28 H28C 0.9800
C20 C11 1.510(3)
C20 H20A 0.9800
C20 H20B 0.9800
C20 H20C 0.9800
C11 C10 1.390(3)
C10 C9 1.392(3)
C10 H10 0.9500
C4 H4 0.9500
C27 H27A 0.9800
C27 H27B 0.9800
C27 H27C 0.9800
C24 H24A 0.9800
C24 H24B 0.9800
C24 H24C 0.9800
C7 C8 1.395(3)
C21 H21A 0.9800
C21 H21B 0.9800
C21 H21C 0.9800
C8 C9 1.382(3)
C8 H8 0.9500
C22 H22A 0.9800
C22 H22B 0.9800
C22 H22C 0.9800
C26 H26A 0.9800
C26 H26B 0.9800
C26 H26C 0.9800
C23 H23A 0.9800
C23 H23B 0.9800
C23 H23C 0.9800
C25 H25A 0.9800
C25 H25B 0.9800
C25 H25C 0.9800
C9 C19 1.516(3)
C19 H19A 0.9800
C19 H19B 0.9800
C19 H19C 0.9800

loop_
_geom_torsion_atom_site_label_1
_geom_torsion_atom_site_label_2
_geom_torsion_atom_site_label_3
_geom_torsion_atom_site_label_4
_geom_torsion
N4 Ti1 N2 C5 53.0(3)
N5 Ti1 N2 C5 176.7(3)
N3 Ti1 N2 C5 -57.3(3)
N1 Ti1 N2 C5 177.5(3)
C1 Ti1 N2 C5 174.7(4)
N4 Ti1 N2 C1 -121.65(12)
N5 Ti1 N2 C1 2.1(2)
N3 Ti1 N2 C1 128.00(12)
N1 Ti1 N2 C1 2.87(11)
N4 Ti1 N5 C28 6.74(19)
N3 Ti1 N5 C28 117.89(18)
N1 Ti1 N5 C28 -117.40(18)
N2 Ti1 N5 C28 -116.72(19)
C1 Ti1 N5 C28 -115.47(18)
N4 Ti1 N5 C29 -177.42(15)
N3 Ti1 N5 C29 -66.27(15)
N1 Ti1 N5 C29 58.44(15)
N2 Ti1 N5 C29 59.1(2)
C1 Ti1 N5 C29 60.38(17)
N4 Ti1 N1 C1 73.77(14)
N5 Ti1 N1 C1 176.68(13)
N3 Ti1 N1 C1 -78.97(14)
N2 Ti1 N1 C1 -2.97(12)
N4 Ti1 N1 C12 -121.57(19)
N5 Ti1 N1 C12 -18.7(2)
N3 Ti1 N1 C12 85.7(2)
N2 Ti1 N1 C12 161.7(2)
C1 Ti1 N1 C12 164.7(3)
N4 Ti1 N3 C25 88.9(2)
N5 Ti1 N3 C25 -13.0(2)
N1 Ti1 N3 C25 -115.19(19)
N2 Ti1 N3 C25 -171.84(19)
C1 Ti1 N3 C25 -146.33(18)
N4 Ti1 N3 C24 -86.08(16)
N5 Ti1 N3 C24 172.08(16)
N1 Ti1 N3 C24 69.84(17)
N2 Ti1 N3 C24 13.20(16)
C1 Ti1 N3 C24 38.70(17)
C12 N1 C1 N2 -162.92(18)
Ti1 N1 C1 N2 4.89(19)
C12 N1 C1 C2 18.4(3)
Ti1 N1 C1 C2 -173.79(19)
C12 N1 C1 Ti1 -167.8(2)
C5 N2 C1 N1 178.62(17)
Ti1 N2 C1 N1 -4.00(16)
C5 N2 C1 C2 -2.6(3)
Ti1 N2 C1 C2 174.8(2)
C5 N2 C1 Ti1 -177.38(18)
N4 Ti1 C1 N1 -120.05(13)
N5 Ti1 C1 N1 -3.99(16)
N3 Ti1 C1 N1 116.16(14)
N2 Ti1 C1 N1 174.9(2)
N4 Ti1 C1 N2 65.04(13)
N5 Ti1 C1 N2 -178.90(11)
N3 Ti1 C1 N2 -58.76(13)
N1 Ti1 C1 N2 -174.9(2)
N4 Ti1 C1 C2 -75.8(11)
N5 Ti1 C1 C2 40.3(12)
N3 Ti1 C1 C2 160.4(11)
N1 Ti1 C1 C2 44.2(11)
N2 Ti1 C1 C2 -140.8(12)
N5 Ti1 N4 C26 87.44(17)
N3 Ti1 N4 C26 -15.18(19)
N1 Ti1 N4 C26 -171.19(16)
N2 Ti1 N4 C26 -114.21(17)
C1 Ti1 N4 C26 -141.40(16)
N5 Ti1 N4 C27 -81.18(16)
N3 Ti1 N4 C27 176.20(14)
N1 Ti1 N4 C27 20.18(18)
N2 Ti1 N4 C27 77.17(15)
C1 Ti1 N4 C27 49.98(16)
C12 C13 C14 C15 0.1(3)
C21 C13 C14 C15 -179.37(19)
C13 C14 C15 C16 2.1(3)
C13 C14 C15 C22 -178.05(19)
C14 C15 C16 C17 -2.3(3)
C22 C15 C16 C17 177.80(18)
N1 C1 C2 C3 179.5(2)
N2 C1 C2 C3 1.0(3)
Ti1 C1 C2 C3 139.3(10)
C15 C16 C17 C12 0.4(3)
C15 C16 C17 C23 179.4(2)
C1 N2 C5 C4 2.7(3)
Ti1 N2 C5 C4 -171.2(2)
C1 N2 C5 C6 -173.65(18)
Ti1 N2 C5 C6 12.5(4)
C7 C6 C5 N2 -73.6(3)
C11 C6 C5 N2 105.8(2)
C7 C6 C5 C4 110.0(2)
C11 C6 C5 C4 -70.6(3)
C1 C2 C3 C4 0.6(3)
C7 C6 C11 C10 1.2(3)
C5 C6 C11 C10 -178.28(17)
C7 C6 C11 C20 179.52(19)
C5 C6 C11 C20 0.1(3)
C6 C11 C10 C9 -0.6(3)
C20 C11 C10 C9 -178.95(19)
C14 C13 C12 C17 -2.0(3)
C21 C13 C12 C17 177.44(18)
C14 C13 C12 N1 -178.79(17)
C21 C13 C12 N1 0.6(3)
C16 C17 C12 C13 1.8(3)
C23 C17 C12 C13 -177.18(19)
C16 C17 C12 N1 178.61(17)
C23 C17 C12 N1 -0.3(3)
C1 N1 C12 C13 -111.2(2)
Ti1 N1 C12 C13 85.8(2)
C1 N1 C12 C17 72.0(2)
Ti1 N1 C12 C17 -91.0(2)
N2 C5 C4 C3 -1.1(3)
C6 C5 C4 C3 175.1(2)
C2 C3 C4 C5 -0.5(4)
C11 C6 C7 C8 -0.8(3)
C5 C6 C7 C8 178.65(18)
C11 C6 C7 C18 178.02(18)
C5 C6 C7 C18 -2.5(3)
C6 C7 C8 C9 -0.3(3)
C18 C7 C8 C9 -179.09(19)
C7 C8 C9 C10 0.9(3)
C7 C8 C9 C19 -178.2(2)
C11 C10 C9 C8 -0.4(3)
C11 C10 C9 C19 178.6(2)
